data_7064093
loop_
_publ_author_name
'Campos-Dominguez, Emmanuel'
'Ruiz-Mendoza, Francisco J.'
'Rend\'on-Nava, David'
'Flores-Jarillo, Mariana'
'\'Alvarez-Hern\'andez, Alejandro'
'Mendoza-Espinosa, Daniel'

_publ_section_title
;
 Preparation and applications of metal complexes supported by fluorene-
 and anthrone-functionalized (bis)mesoionic 1,2,3-triazol-5-ylidenes
;
_journal_issue 46
_journal_name_full 'New Journal of Chemistry'
_journal_page_first 19963
_journal_page_last 19972
_journal_paper_doi 10.1039/D5NJ03832D
_journal_volume 49
_journal_year 2025
_chemical_formula_moiety 'C37 H36 N6'
_chemical_formula_sum 'C37 H36 N6'
_chemical_formula_weight 564.72
_space_group_crystal_system monoclinic
_space_group_IT_number 15
_space_group_name_Hall '-C 2yc'
_space_group_name_H-M_alt 'C 1 2/c 1'
_atom_sites_solution_hydrogens geom
_atom_sites_solution_primary dual
_audit_creation_date 2025-10-22
_audit_creation_method
;
Olex2 1.5
(compiled 2024.02.16 svn.r378c4104 for OlexSys, GUI svn.r6928)
;
_audit_update_record
;
2025-10-23 deposited with the CCDC.	2025-10-28 downloaded from the CCDC.
;
_cell_angle_alpha 90
_cell_angle_beta 101.275(8)
_cell_angle_gamma 90
_cell_formula_units_Z 4
_cell_length_a 15.6174(13)
_cell_length_b 8.1610(6)
_cell_length_c 24.7494(19)
_cell_measurement_reflns_used 9165
_cell_measurement_temperature 293(2)
_cell_measurement_theta_max 25.7640
_cell_measurement_theta_min 3.3790
_cell_volume 3093.5(4)
_computing_cell_refinement
;
CrysAlisPro, Agilent Technologies,
Version 1.171.37.35 (release 13-08-2014 CrysAlis171 .NET)
(compiled Aug 13 2014,18:06:01)
;
_computing_data_collection
;
CrysAlisPro, Agilent Technologies,
Version 1.171.37.35 (release 13-08-2014 CrysAlis171 .NET)
(compiled Aug 13 2014,18:06:01)
;
_computing_data_reduction
;
CrysAlisPro, Agilent Technologies,
Version 1.171.37.35 (release 13-08-2014 CrysAlis171 .NET)
(compiled Aug 13 2014,18:06:01)
;
_computing_molecular_graphics 'Olex2 1.5 (Dolomanov et al., 2009)'
_computing_publication_material 'Olex2 1.5 (Dolomanov et al., 2009)'
_computing_structure_refinement 'SHELXL 2014/6 (Sheldrick, 2015)'
_computing_structure_solution 'SHELXT 2014/4 (Sheldrick, 2014)'
_diffrn_ambient_temperature 293(2)
_diffrn_detector 'CCD plate'
_diffrn_detector_area_resol_mean 10.3659
_diffrn_detector_type Atlas
_diffrn_measured_fraction_theta_full 0.971
_diffrn_measured_fraction_theta_max 0.998
_diffrn_measurement_details
;
#__ type_ start__ end____ width___ exp.time_
  1 omega  -34.00   65.00   1.0000    5.0000
omega____ theta____ kappa____ phi______ frames
    -       -9.9610   37.0000 -150.0000 99

#__ type_ start__ end____ width___ exp.time_
  2 omega  -82.00   19.00   1.0000    5.0000
omega____ theta____ kappa____ phi______ frames
    -       -9.9610  -77.0000   60.0000 101

#__ type_ start__ end____ width___ exp.time_
  3 omega  -38.00   63.00   1.0000    5.0000
omega____ theta____ kappa____ phi______ frames
    -       -9.9610   57.0000  120.0000 101

#__ type_ start__ end____ width___ exp.time_
  4 omega  -25.00   31.00   1.0000    5.0000
omega____ theta____ kappa____ phi______ frames
    -       -9.9610  -99.0000  -90.0000 56

#__ type_ start__ end____ width___ exp.time_
  5 omega  -25.00   52.00   1.0000    5.0000
omega____ theta____ kappa____ phi______ frames
    -       11.4454  -99.0000  -30.0000 77

#__ type_ start__ end____ width___ exp.time_
  6 omega  -17.00   85.00   1.0000    5.0000
omega____ theta____ kappa____ phi______ frames
    -       11.4454   57.0000 -120.0000 102

#__ type_ start__ end____ width___ exp.time_
  7 omega  -13.00   86.00   1.0000    5.0000
omega____ theta____ kappa____ phi______ frames
    -       11.4454   37.0000  150.0000 99

#__ type_ start__ end____ width___ exp.time_
  8 omega  -25.00   52.00   1.0000    5.0000
omega____ theta____ kappa____ phi______ frames
    -       11.4454  -99.0000   90.0000 77

#__ type_ start__ end____ width___ exp.time_
  9 omega  -25.00   31.00   1.0000    5.0000
omega____ theta____ kappa____ phi______ frames
    -       -9.9610  -99.0000 -180.0000 56

#__ type_ start__ end____ width___ exp.time_
 10 omega  -51.00    4.00   1.0000    5.0000
omega____ theta____ kappa____ phi______ frames
    -       -9.9610   99.0000 -159.0000 55

#__ type_ start__ end____ width___ exp.time_
 11 omega  -25.00   52.00   1.0000    5.0000
omega____ theta____ kappa____ phi______ frames
    -       11.4454  -99.0000 -150.0000 77

#__ type_ start__ end____ width___ exp.time_
 12 omega  -25.00   52.00   1.0000    5.0000
omega____ theta____ kappa____ phi______ frames
    -       11.4454  -99.0000   30.0000 77

#__ type_ start__ end____ width___ exp.time_
 13 omega  -25.00   52.00   1.0000    5.0000
omega____ theta____ kappa____ phi______ frames
    -       11.4454  -99.0000  -90.0000 77

#__ type_ start__ end____ width___ exp.time_
 14 omega  -13.00   86.00   1.0000    5.0000
omega____ theta____ kappa____ phi______ frames
    -       11.4454   37.0000    0.0000 99

#__ type_ start__ end____ width___ exp.time_
 15 omega  -25.00   31.00   1.0000    5.0000
omega____ theta____ kappa____ phi______ frames
    -       -9.9610  -99.0000    0.0000 56

#__ type_ start__ end____ width___ exp.time_
 16 omega  -25.00   52.00   1.0000    5.0000
omega____ theta____ kappa____ phi______ frames
    -       11.4454  -99.0000  -60.0000 77
;
_diffrn_measurement_device 'four-circle diffractometer'
_diffrn_measurement_device_type 'Xcalibur, Atlas, Gemini'
_diffrn_measurement_method '\w scans'
_diffrn_orient_matrix_UB_11 -0.0097302000
_diffrn_orient_matrix_UB_12 0.0528420000
_diffrn_orient_matrix_UB_13 -0.0231383000
_diffrn_orient_matrix_UB_21 0.0246404000
_diffrn_orient_matrix_UB_22 0.0633073000
_diffrn_orient_matrix_UB_23 0.0154285000
_diffrn_orient_matrix_UB_31 0.0379913000
_diffrn_orient_matrix_UB_32 -0.0274501000
_diffrn_orient_matrix_UB_33 -0.0089588000
_diffrn_radiation_monochromator graphite
_diffrn_radiation_probe x-ray
_diffrn_radiation_type MoK\a
_diffrn_radiation_wavelength 0.71073
_diffrn_reflns_av_R_equivalents 0.0693
_diffrn_reflns_av_unetI/netI 0.0222
_diffrn_reflns_Laue_measured_fraction_full 0.971
_diffrn_reflns_Laue_measured_fraction_max 0.998
_diffrn_reflns_limit_h_max 18
_diffrn_reflns_limit_h_min -18
_diffrn_reflns_limit_k_max 9
_diffrn_reflns_limit_k_min -9
_diffrn_reflns_limit_l_max 29
_diffrn_reflns_limit_l_min -29
_diffrn_reflns_number 46453
_diffrn_reflns_point_group_measured_fraction_full 0.971
_diffrn_reflns_point_group_measured_fraction_max 0.998
_diffrn_reflns_theta_full 25.242
_diffrn_reflns_theta_max 24.999
_diffrn_reflns_theta_min 3.023
_diffrn_source 'Enhance (Mo) X-ray Source'
_exptl_absorpt_coefficient_mu 0.073
_exptl_absorpt_correction_T_max 1.00000
_exptl_absorpt_correction_T_min 0.76248
_exptl_absorpt_correction_type multi-scan
_exptl_absorpt_process_details
;
CrysAlisPro, Agilent Technologies,
Version 1.171.37.35 (release 13-08-2014 CrysAlis171 .NET)
(compiled Aug 13 2014,18:06:01)
Empirical absorption correction using spherical harmonics,
 implemented in SCALE3 ABSPACK scaling algorithm.
;
_exptl_crystal_colour Colourless
_exptl_crystal_density_diffrn 1.213
_exptl_crystal_F_000 1200
_exptl_crystal_size_max 0.10
_exptl_crystal_size_mid 0.08
_exptl_crystal_size_min 0.06
_refine_diff_density_max 0.195
_refine_diff_density_min -0.158
_refine_diff_density_rms 0.033
_refine_ls_extinction_coef 0.0014(4)
_refine_ls_extinction_expression Fc^*^=kFc[1+0.001xFc^2^\l^3^/sin(2\q)]^-1/4^
_refine_ls_extinction_method SHELXL
_refine_ls_goodness_of_fit_ref 1.029
_refine_ls_hydrogen_treatment constr
_refine_ls_matrix_type full
_refine_ls_number_parameters 199
_refine_ls_number_reflns 2726
_refine_ls_number_restraints 0
_refine_ls_restrained_S_all 1.029
_refine_ls_R_factor_all 0.0647
_refine_ls_R_factor_gt 0.0459
_refine_ls_shift/su_max 0.003
_refine_ls_shift/su_mean 0.000
_refine_ls_structure_factor_coef Fsqd
_refine_ls_weighting_details 'w=1/[\s^2^(Fo^2^)+(0.0665P)^2^+1.5944P] where P=(Fo^2^+2Fc^2^)/3'
_refine_ls_weighting_scheme calc
_refine_ls_wR_factor_gt 0.1210
_refine_ls_wR_factor_ref 0.1348
_reflns_Friedel_coverage 0.000
_reflns_number_gt 2029
_reflns_number_total 2726
_reflns_threshold_expression 'I > 2\s(I)'
_cod_data_source_file d5nj03832d2.cif
_cod_data_source_block dme-193
_cod_depositor_comments 'Adding full bibliography for 7064090--7064094.cif.'
_cod_database_code 7064093
_shelxl_version_number 2014/6
_chemical_oxdiff_formula 'C12 H26 N6'
_shelx_space_group_comment
;
The symmetry employed for this shelxl refinement is uniquely defined
by the following loop, which should always be used as a source of
symmetry information in preference to the above space-group names.
They are only intended as comments.
;
_reflns_odcompleteness_completeness 99.73
_reflns_odcompleteness_iscentric 1
_reflns_odcompleteness_theta 26.32
_olex2_refinement_description
;
1. Fixed Uiso
 At 1.2 times of:
  All C(H) groups, All C(H,H) groups
 At 1.5 times of:
  All C(H,H,H) groups
2.a Secondary CH2 refined with riding coordinates:
 C12(H12A,H12B)
2.b Aromatic/amide H refined with riding coordinates:
 C2(H2), C7(H7), C19(H19), C5(H5), C16(H16), C18(H18), C17(H17)
2.c Idealised Me refined as rotating group:
 C9(H9A,H9B,H9C), C10(H10A,H10B,H10C), C11(H11A,H11B,H11C)
;
_olex2_submission_special_instructions 'No special instructions were received'

loop_
_space_group_symop_operation_xyz
'x, y, z'
'-x, y, -z+1/2'
'x+1/2, y+1/2, z'
'-x+1/2, y+1/2, -z+1/2'
'-x, -y, -z'
'x, -y, z-1/2'
'-x+1/2, -y+1/2, -z'
'x+1/2, -y+1/2, z-1/2'

loop_
_atom_site_label
_atom_site_type_symbol
_atom_site_fract_x
_atom_site_fract_y
_atom_site_fract_z
_atom_site_U_iso_or_equiv
_atom_site_adp_type
_atom_site_occupancy
_atom_site_site_symmetry_order
_atom_site_calc_flag
_atom_site_refinement_flags_posn
_atom_site_refinement_flags_adp
_atom_site_refinement_flags_occupancy
_atom_site_disorder_assembly
_atom_site_disorder_group
N1 N 0.37567(9) 0.48853(19) 0.58052(6) 0.0457(4) Uani 1 1 d . . . . .
N3 N 0.33062(12) 0.3008(3) 0.62825(8) 0.0714(6) Uani 1 1 d . . . . .
C14 C 0.56668(11) 0.4678(2) 0.73489(6) 0.0405(4) Uani 1 1 d . . . . .
C13 C 0.5000 0.3501(3) 0.7500 0.0394(6) Uani 1 2 d S T P . .
C1 C 0.41506(11) 0.3308(2) 0.65101(7) 0.0432(4) Uani 1 1 d . . . . .
C12 C 0.45952(13) 0.2395(2) 0.70063(7) 0.0474(5) Uani 1 1 d . . . . .
H12A H 0.5054 0.1726 0.6907 0.057 Uiso 1 1 calc R U . . .
H12B H 0.4177 0.1662 0.7122 0.057 Uiso 1 1 calc R U . . .
C3 C 0.37329(11) 0.6053(2) 0.53683(7) 0.0440(5) Uani 1 1 d . . . . .
C2 C 0.44359(12) 0.4491(2) 0.62037(7) 0.0464(5) Uani 1 1 d . . . . .
H2 H 0.4994 0.4940 0.6259 0.056 Uiso 1 1 calc R U . . .
C15 C 0.54122(12) 0.6296(2) 0.74008(7) 0.0454(5) Uani 1 1 d . . . . .
N2 N 0.30643(11) 0.3970(3) 0.58533(8) 0.0751(6) Uani 1 1 d . . . . .
C8 C 0.37381(12) 0.5466(2) 0.48416(7) 0.0480(5) Uani 1 1 d . . . . .
C6 C 0.38096(13) 0.8285(3) 0.45398(8) 0.0551(5) Uani 1 1 d . . . . .
C4 C 0.37363(13) 0.7714(2) 0.54908(8) 0.0506(5) Uani 1 1 d . . . . .
C7 C 0.37690(13) 0.6622(3) 0.44365(8) 0.0531(5) Uani 1 1 d . . . . .
H7 H 0.3762 0.6262 0.4079 0.064 Uiso 1 1 calc R U . . .
C19 C 0.64282(12) 0.4329(3) 0.71627(7) 0.0541(5) Uani 1 1 d . . . . .
H19 H 0.6610 0.3252 0.7137 0.065 Uiso 1 1 calc R U . . .
C5 C 0.37770(14) 0.8808(3) 0.50695(8) 0.0582(5) Uani 1 1 d . . . . .
H5 H 0.3783 0.9926 0.5143 0.070 Uiso 1 1 calc R U . . .
C16 C 0.59119(15) 0.7576(3) 0.72568(9) 0.0642(6) Uani 1 1 d . . . . .
H16 H 0.5747 0.8658 0.7294 0.077 Uiso 1 1 calc R U . . .
C18 C 0.69123(14) 0.5622(4) 0.70152(9) 0.0700(7) Uani 1 1 d . . . . .
H18 H 0.7420 0.5405 0.6885 0.084 Uiso 1 1 calc R U . . .
C9 C 0.37412(17) 0.3669(3) 0.47144(9) 0.0684(6) Uani 1 1 d . . . . .
H9A H 0.4221 0.3152 0.4956 0.103 Uiso 1 1 calc R U . . .
H9B H 0.3802 0.3519 0.4339 0.103 Uiso 1 1 calc R U . . .
H9C H 0.3203 0.3187 0.4767 0.103 Uiso 1 1 calc R U . . .
C17 C 0.66536(16) 0.7218(4) 0.70584(9) 0.0728(7) Uani 1 1 d . . . . .
H17 H 0.6984 0.8065 0.6952 0.087 Uiso 1 1 calc R U . . .
C10 C 0.36945(18) 0.8325(3) 0.60624(9) 0.0738(7) Uani 1 1 d . . . . .
H10A H 0.3312 0.7634 0.6221 0.111 Uiso 1 1 calc R U . . .
H10B H 0.3477 0.9428 0.6040 0.111 Uiso 1 1 calc R U . . .
H10C H 0.4268 0.8301 0.6289 0.111 Uiso 1 1 calc R U . . .
C11 C 0.38998(18) 0.9489(3) 0.40931(10) 0.0798(7) Uani 1 1 d . . . . .
H11A H 0.4498 0.9531 0.4052 0.120 Uiso 1 1 calc R U . . .
H11B H 0.3719 1.0556 0.4190 0.120 Uiso 1 1 calc R U . . .
H11C H 0.3539 0.9148 0.3752 0.120 Uiso 1 1 calc R U . . .

loop_
_atom_site_aniso_label
_atom_site_aniso_U_11
_atom_site_aniso_U_22
_atom_site_aniso_U_33
_atom_site_aniso_U_23
_atom_site_aniso_U_13
_atom_site_aniso_U_12
N1 0.0432(8) 0.0499(9) 0.0430(8) 0.0016(7) 0.0055(7) -0.0074(7)
N3 0.0605(11) 0.0847(14) 0.0645(12) 0.0207(10) 0.0012(9) -0.0252(10)
C14 0.0422(9) 0.0469(11) 0.0317(8) 0.0008(8) 0.0052(7) -0.0023(8)
C13 0.0469(14) 0.0364(13) 0.0353(12) 0.000 0.0095(10) 0.000
C1 0.0479(10) 0.0433(10) 0.0386(9) -0.0051(8) 0.0085(8) -0.0042(8)
C12 0.0614(12) 0.0399(10) 0.0410(10) -0.0018(8) 0.0102(9) -0.0042(8)
C3 0.0438(10) 0.0464(11) 0.0403(10) 0.0031(8) 0.0042(7) -0.0022(8)
C2 0.0430(10) 0.0505(11) 0.0444(10) 0.0021(9) 0.0058(8) -0.0054(8)
C15 0.0539(10) 0.0408(11) 0.0390(10) 0.0015(8) 0.0033(8) -0.0060(8)
N2 0.0527(11) 0.0948(15) 0.0711(12) 0.0289(11) -0.0047(9) -0.0240(10)
C8 0.0489(10) 0.0479(11) 0.0451(10) -0.0047(9) 0.0039(8) -0.0015(8)
C6 0.0625(12) 0.0523(13) 0.0519(12) 0.0079(9) 0.0146(9) 0.0104(9)
C4 0.0550(11) 0.0520(12) 0.0444(10) -0.0020(9) 0.0086(9) 0.0025(9)
C7 0.0613(12) 0.0589(13) 0.0394(10) -0.0013(9) 0.0105(8) 0.0058(10)
C19 0.0488(11) 0.0700(14) 0.0433(10) -0.0024(10) 0.0088(8) 0.0010(10)
C5 0.0741(14) 0.0431(11) 0.0583(13) 0.0001(10) 0.0153(10) 0.0065(10)
C16 0.0766(15) 0.0486(12) 0.0635(13) 0.0041(10) 0.0039(11) -0.0148(11)
C18 0.0502(12) 0.109(2) 0.0527(12) 0.0026(13) 0.0138(10) -0.0183(13)
C9 0.0905(16) 0.0553(13) 0.0579(13) -0.0096(11) 0.0111(11) -0.0067(11)
C17 0.0688(15) 0.0849(19) 0.0630(14) 0.0118(13) 0.0089(12) -0.0325(13)
C10 0.1033(18) 0.0646(15) 0.0540(13) -0.0107(11) 0.0171(12) 0.0072(13)
C11 0.109(2) 0.0691(16) 0.0675(15) 0.0198(13) 0.0330(14) 0.0160(14)

loop_
_atom_type_symbol
_atom_type_description
_atom_type_scat_dispersion_real
_atom_type_scat_dispersion_imag
_atom_type_scat_source
C C 0.0033 0.0016 'International Tables Vol C Tables 4.2.6.8 and 6.1.1.4'
H H 0.0000 0.0000 'International Tables Vol C Tables 4.2.6.8 and 6.1.1.4'
N N 0.0061 0.0033 'International Tables Vol C Tables 4.2.6.8 and 6.1.1.4'

loop_
_geom_angle_atom_site_label_1
_geom_angle_atom_site_label_2
_geom_angle_atom_site_label_3
_geom_angle
_geom_angle_site_symmetry_1
_geom_angle_site_symmetry_3
_geom_angle_publ_flag
C2 N1 C3 127.90(15) . . ?
N2 N1 C3 122.32(15) . . ?
N2 N1 C2 109.75(15) . . ?
N2 N3 C1 109.35(16) . . ?
C15 C14 C13 110.83(15) . . ?
C19 C14 C13 128.81(18) . . ?
C19 C14 C15 120.33(17) . . ?
C14 C13 C14 101.39(19) 2_656 . ?
C14 C13 C12 111.61(9) . . ?
C14 C13 C12 111.67(10) 2_656 . ?
C14 C13 C12 111.62(9) 2_656 2_656 ?
C14 C13 C12 111.68(10) . 2_656 ?
C12 C13 C12 108.8(2) . 2_656 ?
N3 C1 C12 120.89(16) . . ?
N3 C1 C2 107.26(16) . . ?
C2 C1 C12 131.86(17) . . ?
C13 C12 H12A 108.7 . . ?
C13 C12 H12B 108.7 . . ?
C1 C12 C13 114.26(15) . . ?
C1 C12 H12A 108.7 . . ?
C1 C12 H12B 108.7 . . ?
H12A C12 H12B 107.6 . . ?
C8 C3 N1 118.26(16) . . ?
C4 C3 N1 118.99(16) . . ?
C4 C3 C8 122.71(17) . . ?
N1 C2 C1 106.47(16) . . ?
N1 C2 H2 126.8 . . ?
C1 C2 H2 126.8 . . ?
C14 C15 C15 108.46(10) . 2_656 ?
C16 C15 C14 120.25(18) . . ?
C16 C15 C15 131.26(13) . 2_656 ?
N3 N2 N1 107.17(15) . . ?
C3 C8 C9 122.30(18) . . ?
C7 C8 C3 116.86(18) . . ?
C7 C8 C9 120.80(17) . . ?
C7 C6 C5 117.91(18) . . ?
C7 C6 C11 120.88(19) . . ?
C5 C6 C11 121.2(2) . . ?
C3 C4 C10 121.78(18) . . ?
C5 C4 C3 117.65(17) . . ?
C5 C4 C10 120.57(19) . . ?
C8 C7 H7 118.6 . . ?
C6 C7 C8 122.88(18) . . ?
C6 C7 H7 118.6 . . ?
C14 C19 H19 120.7 . . ?
C14 C19 C18 118.5(2) . . ?
C18 C19 H19 120.7 . . ?
C6 C5 H5 119.0 . . ?
C4 C5 C6 121.91(19) . . ?
C4 C5 H5 119.0 . . ?
C15 C16 H16 120.5 . . ?
C17 C16 C15 119.0(2) . . ?
C17 C16 H16 120.5 . . ?
C19 C18 H18 119.4 . . ?
C17 C18 C19 121.1(2) . . ?
C17 C18 H18 119.4 . . ?
C8 C9 H9A 109.5 . . ?
C8 C9 H9B 109.5 . . ?
C8 C9 H9C 109.5 . . ?
H9A C9 H9B 109.5 . . ?
H9A C9 H9C 109.5 . . ?
H9B C9 H9C 109.5 . . ?
C16 C17 H17 119.7 . . ?
C18 C17 C16 120.7(2) . . ?
C18 C17 H17 119.7 . . ?
C4 C10 H10A 109.5 . . ?
C4 C10 H10B 109.5 . . ?
C4 C10 H10C 109.5 . . ?
H10A C10 H10B 109.5 . . ?
H10A C10 H10C 109.5 . . ?
H10B C10 H10C 109.5 . . ?
C6 C11 H11A 109.5 . . ?
C6 C11 H11B 109.5 . . ?
C6 C11 H11C 109.5 . . ?
H11A C11 H11B 109.5 . . ?
H11A C11 H11C 109.5 . . ?
H11B C11 H11C 109.5 . . ?

loop_
_geom_bond_atom_site_label_1
_geom_bond_atom_site_label_2
_geom_bond_distance
_geom_bond_site_symmetry_2
_geom_bond_publ_flag
N1 C3 1.436(2) . ?
N1 C2 1.339(2) . ?
N1 N2 1.339(2) . ?
N3 C1 1.351(2) . ?
N3 N2 1.316(2) . ?
C14 C13 1.516(2) . ?
C14 C15 1.392(3) . ?
C14 C19 1.386(2) . ?
C13 C14 1.516(2) 2_656 ?
C13 C12 1.551(2) . ?
C13 C12 1.551(2) 2_656 ?
C1 C12 1.488(2) . ?
C1 C2 1.356(3) . ?
C12 H12A 0.9700 . ?
C12 H12B 0.9700 . ?
C3 C8 1.390(3) . ?
C3 C4 1.389(3) . ?
C2 H2 0.9300 . ?
C15 C15 1.465(4) 2_656 ?
C15 C16 1.392(3) . ?
C8 C7 1.384(3) . ?
C8 C9 1.500(3) . ?
C6 C7 1.380(3) . ?
C6 C5 1.389(3) . ?
C6 C11 1.506(3) . ?
C4 C5 1.384(3) . ?
C4 C10 1.513(3) . ?
C7 H7 0.9300 . ?
C19 H19 0.9300 . ?
C19 C18 1.388(3) . ?
C5 H5 0.9300 . ?
C16 H16 0.9300 . ?
C16 C17 1.375(3) . ?
C18 H18 0.9300 . ?
C18 C17 1.374(4) . ?
C9 H9A 0.9600 . ?
C9 H9B 0.9600 . ?
C9 H9C 0.9600 . ?
C17 H17 0.9300 . ?
C10 H10A 0.9600 . ?
C10 H10B 0.9600 . ?
C10 H10C 0.9600 . ?
C11 H11A 0.9600 . ?
C11 H11B 0.9600 . ?
C11 H11C 0.9600 . ?

loop_
_geom_torsion_atom_site_label_1
_geom_torsion_atom_site_label_2
_geom_torsion_atom_site_label_3
_geom_torsion_atom_site_label_4
_geom_torsion
_geom_torsion_site_symmetry_1
_geom_torsion_site_symmetry_2
_geom_torsion_site_symmetry_3
_geom_torsion_site_symmetry_4
_geom_torsion_publ_flag
N1 C3 C8 C7 -176.15(16) . . . . ?
N1 C3 C8 C9 1.8(3) . . . . ?
N1 C3 C4 C5 175.41(17) . . . . ?
N1 C3 C4 C10 -4.8(3) . . . . ?
N3 C1 C12 C13 -123.97(18) . . . . ?
N3 C1 C2 N1 0.7(2) . . . . ?
C14 C13 C12 C1 54.00(19) 2_656 . . . ?
C14 C13 C12 C1 -58.71(19) . . . . ?
C14 C15 C16 C17 0.6(3) . . . . ?
C14 C19 C18 C17 0.8(3) . . . . ?
C13 C14 C15 C15 1.4(2) . . . 2_656 ?
C13 C14 C15 C16 -176.95(15) . . . . ?
C13 C14 C19 C18 175.86(15) . . . . ?
C1 N3 N2 N1 0.2(3) . . . . ?
C12 C13 C12 C1 177.63(18) 2_656 . . . ?
C12 C1 C2 N1 -179.58(18) . . . . ?
C3 N1 C2 C1 -178.55(17) . . . . ?
C3 N1 N2 N3 178.35(17) . . . . ?
C3 C8 C7 C6 1.2(3) . . . . ?
C3 C4 C5 C6 0.3(3) . . . . ?
C2 N1 C3 C8 104.0(2) . . . . ?
C2 N1 C3 C4 -73.8(2) . . . . ?
C2 N1 N2 N3 0.3(2) . . . . ?
C2 C1 C12 C13 56.4(3) . . . . ?
C15 C14 C13 C14 -0.55(9) . . . 2_656 ?
C15 C14 C13 C12 118.47(17) . . . . ?
C15 C14 C13 C12 -119.53(16) . . . 2_656 ?
C15 C14 C19 C18 -1.8(3) . . . . ?
C15 C15 C16 C17 -177.3(2) 2_656 . . . ?
C15 C16 C17 C18 -1.6(3) . . . . ?
N2 N1 C3 C8 -73.7(2) . . . . ?
N2 N1 C3 C4 108.5(2) . . . . ?
N2 N1 C2 C1 -0.6(2) . . . . ?
N2 N3 C1 C12 179.70(18) . . . . ?
N2 N3 C1 C2 -0.6(2) . . . . ?
C8 C3 C4 C5 -2.3(3) . . . . ?
C8 C3 C4 C10 177.54(19) . . . . ?
C4 C3 C8 C7 1.6(3) . . . . ?
C4 C3 C8 C9 179.53(19) . . . . ?
C7 C6 C5 C4 2.3(3) . . . . ?
C19 C14 C13 C14 -178.4(2) . . . 2_656 ?
C19 C14 C13 C12 -59.4(2) . . . . ?
C19 C14 C13 C12 62.6(2) . . . 2_656 ?
C19 C14 C15 C15 179.49(17) . . . 2_656 ?
C19 C14 C15 C16 1.1(3) . . . . ?
C19 C18 C17 C16 0.9(3) . . . . ?
C5 C6 C7 C8 -3.0(3) . . . . ?
C9 C8 C7 C6 -176.81(19) . . . . ?
C10 C4 C5 C6 -179.5(2) . . . . ?
C11 C6 C7 C8 176.1(2) . . . . ?
C11 C6 C5 C4 -176.9(2) . . . . ?
